data_7709477
loop_
_publ_author_name
'Cui, Xiaoxiao'
'Hao, Xiujia'
'Guo, Fang'

_publ_section_title
;
 Stepwise synthesis and catalysis in C-S cross-coupling of
 pyridine-functionalized N-heterocyclic carbene nickel (II) complexes by
 mechanochemistry
;
_journal_name_full 'Dalton Transactions'
_journal_paper_doi 10.1039/D1DT03651C
_journal_year 2022
_chemical_formula_moiety '2(Br), C27 H22 N6 Ni, C H4 O'
_chemical_formula_sum 'C28 H26 Br2 N6 Ni O'
_chemical_formula_weight 681.08
_space_group_crystal_system triclinic
_space_group_IT_number 2
_space_group_name_Hall '-P 1'
_space_group_name_H-M_alt 'P -1'
_atom_sites_solution_hydrogens geom
_atom_sites_solution_primary dual
_audit_creation_date 2021-08-16
_audit_creation_method
;
Olex2 1.2-beta
(compiled 2018.05.29 svn.r3508 for OlexSys, GUI svn.r5506)
;
_audit_update_record
;
2021-08-26 deposited with the CCDC.	2022-02-11 downloaded from the CCDC.
;
_cell_angle_alpha 91.507(4)
_cell_angle_beta 96.448(4)
_cell_angle_gamma 96.523(4)
_cell_formula_units_Z 2
_cell_length_a 9.1629(7)
_cell_length_b 11.9336(10)
_cell_length_c 12.1402(9)
_cell_measurement_reflns_used 8128
_cell_measurement_temperature 298
_cell_measurement_theta_max 28.410
_cell_measurement_theta_min 2.969
_cell_volume 1309.52(18)
_computing_cell_refinement 'SAINT v8.37A (Bruker, 2015)'
_computing_data_reduction 'SAINT v8.37A (Bruker, 2015)'
_computing_molecular_graphics 'Olex2 (Dolomanov et al., 2009)'
_computing_publication_material 'Olex2 (Dolomanov et al., 2009)'
_computing_structure_refinement 'ShelXL (Sheldrick, 2015)'
_computing_structure_solution 'ShelXD (Sheldrick, 2008)'
_diffrn_ambient_temperature 298
_diffrn_measured_fraction_theta_full 0.963
_diffrn_measured_fraction_theta_max 0.911
_diffrn_measurement_device_type 'CCD area detector'
_diffrn_radiation_type MoK\a
_diffrn_radiation_wavelength 0.71073
_diffrn_reflns_av_R_equivalents 0.0627
_diffrn_reflns_av_unetI/netI 0.0790
_diffrn_reflns_Laue_measured_fraction_full 0.963
_diffrn_reflns_Laue_measured_fraction_max 0.911
_diffrn_reflns_limit_h_max 12
_diffrn_reflns_limit_h_min -12
_diffrn_reflns_limit_k_max 15
_diffrn_reflns_limit_k_min -15
_diffrn_reflns_limit_l_max 16
_diffrn_reflns_limit_l_min -16
_diffrn_reflns_number 21435
_diffrn_reflns_point_group_measured_fraction_full 0.963
_diffrn_reflns_point_group_measured_fraction_max 0.911
_diffrn_reflns_theta_full 25.243
_diffrn_reflns_theta_max 28.440
_diffrn_reflns_theta_min 2.969
_exptl_absorpt_coefficient_mu 3.827
_exptl_crystal_colour 'clear orangish orange'
_exptl_crystal_colour_lustre clear
_exptl_crystal_colour_modifier orangish
_exptl_crystal_colour_primary orange
_exptl_crystal_density_diffrn 1.727
_exptl_crystal_description needle
_exptl_crystal_F_000 684
_exptl_crystal_size_max 0.012
_exptl_crystal_size_mid 0.012
_exptl_crystal_size_min 0.009
_refine_diff_density_max 0.564
_refine_diff_density_min -0.542
_refine_diff_density_rms 0.090
_refine_ls_extinction_method none
_refine_ls_goodness_of_fit_ref 1.109
_refine_ls_hydrogen_treatment constr
_refine_ls_matrix_type full
_refine_ls_number_parameters 345
_refine_ls_number_reflns 6004
_refine_ls_number_restraints 0
_refine_ls_restrained_S_all 1.109
_refine_ls_R_factor_all 0.1170
_refine_ls_R_factor_gt 0.0685
_refine_ls_shift/su_max 0.000
_refine_ls_shift/su_mean 0.000
_refine_ls_structure_factor_coef Fsqd
_refine_ls_weighting_details 'w=1/[\s^2^(Fo^2^)+(0.0195P)^2^+2.2054P] where P=(Fo^2^+2Fc^2^)/3'
_refine_ls_weighting_scheme calc
_refine_ls_wR_factor_gt 0.0882
_refine_ls_wR_factor_ref 0.0974
_reflns_Friedel_coverage 0.000
_reflns_number_gt 3965
_reflns_number_total 6004
_reflns_threshold_expression 'I > 2\s(I)'
_cod_data_source_file d1dt03651c2.cif
_cod_data_source_block 20210514_gf_hxj_1b_0m
_cod_database_code 7709477
_shelx_shelxl_version_number 2014/7
_shelx_space_group_comment
;
The symmetry employed for this shelxl refinement is uniquely defined
by the following loop, which should always be used as a source of
symmetry information in preference to the above space-group names.
They are only intended as comments.
;
_shelx_estimated_absorpt_t_max 0.966
_shelx_estimated_absorpt_t_min 0.956
_olex2_refinement_description
;
1. Fixed Uiso
 At 1.2 times of:
  All C(H) groups, All C(H,H) groups
 At 1.5 times of:
  All C(H,H,H) groups, All O(H) groups
2.a Secondary CH2 refined with riding coordinates:
 C22(H22A,H22B), C6(H6A,H6B), C14(H14A,H14B)
2.b Aromatic/amide H refined with riding coordinates:
 C27(H27), C4(H4), C24(H24), C1(H1), C17(H17), C18(H18), C20(H20), C26(H26),
 C12(H12), C9(H9), C2(H2), C19(H19), C25(H25), C10(H10), C3(H3), C11(H11)
2.c Idealised Me refined as rotating group:
 C28(H28A,H28B,H28C)
2.d Idealised tetrahedral OH refined as rotating group:
 O1(H1A)
;
_olex2_submission_special_instructions 'No special instructions were received'

loop_
_space_group_symop_operation_xyz
'x, y, z'
'-x, -y, -z'

loop_
_atom_site_label
_atom_site_type_symbol
_atom_site_fract_x
_atom_site_fract_y
_atom_site_fract_z
_atom_site_U_iso_or_equiv
_atom_site_adp_type
_atom_site_occupancy
_atom_site_site_symmetry_order
_atom_site_calc_flag
_atom_site_refinement_flags_posn
_atom_site_refinement_flags_adp
_atom_site_refinement_flags_occupancy
_atom_site_disorder_assembly
_atom_site_disorder_group
Br1 Br 0.41968(5) 0.62341(5) 0.19969(5) 0.05043(16) Uani 1 1 d . . . . .
Br2 Br 1.14987(5) -0.10485(5) 0.78048(4) 0.04941(16) Uani 1 1 d . . . . .
Ni1 Ni 0.81463(5) 0.19238(5) 0.72820(4) 0.02732(15) Uani 1 1 d . . . . .
N6 N 0.7417(3) 0.0700(3) 0.8185(3) 0.0276(8) Uani 1 1 d . . . . .
N5 N 0.5205(3) 0.1106(3) 0.6440(3) 0.0278(8) Uani 1 1 d . . . . .
N4 N 0.6293(3) 0.2006(3) 0.5175(3) 0.0273(8) Uani 1 1 d . . . . .
N1 N 0.9588(3) 0.2600(3) 0.8514(3) 0.0281(8) Uani 1 1 d . . . . .
N3 N 0.8751(4) 0.2943(3) 0.5191(3) 0.0297(8) Uani 1 1 d . . . . .
N2 N 1.0661(4) 0.2991(3) 0.6408(3) 0.0312(9) Uani 1 1 d . . . . .
C15 C 0.6522(4) 0.1639(3) 0.6219(3) 0.0260(9) Uani 1 1 d . . . . .
C23 C 0.5987(4) 0.0296(3) 0.8217(3) 0.0262(9) Uani 1 1 d . . . . .
C21 C 0.4124(4) 0.1151(4) 0.5537(3) 0.0290(10) Uani 1 1 d . . . . .
C16 C 0.4813(4) 0.1728(3) 0.4737(3) 0.0280(10) Uani 1 1 d . . . . .
C5 C 1.1024(4) 0.2972(4) 0.8431(3) 0.0290(10) Uani 1 1 d . . . . .
C7 C 0.9180(4) 0.2659(4) 0.6234(3) 0.0302(10) Uani 1 1 d . . . . .
C22 C 0.4828(4) 0.0845(4) 0.7545(3) 0.0307(10) Uani 1 1 d . . . . .
H22A H 0.3905 0.0349 0.7479 0.037 Uiso 1 1 calc R . . . .
H22B H 0.4677 0.1537 0.7931 0.037 Uiso 1 1 calc R . . . .
C27 C 0.8456(5) 0.0150(4) 0.8740(4) 0.0333(10) Uani 1 1 d . . . . .
H27 H 0.9446 0.0394 0.8689 0.040 Uiso 1 1 calc R . . . .
C13 C 0.9935(5) 0.3491(4) 0.4710(3) 0.0321(10) Uani 1 1 d . . . . .
C4 C 1.1917(5) 0.3565(4) 0.9287(4) 0.0370(11) Uani 1 1 d . . . . .
H4 H 1.2898 0.3813 0.9208 0.044 Uiso 1 1 calc R . . . .
C8 C 1.1164(5) 0.3510(4) 0.5489(4) 0.0327(10) Uani 1 1 d . . . . .
C24 C 0.5579(5) -0.0595(4) 0.8863(4) 0.0349(11) Uani 1 1 d . . . . .
H24 H 0.4585 -0.0841 0.8893 0.042 Uiso 1 1 calc R . . . .
C1 C 0.9057(5) 0.2824(4) 0.9471(3) 0.0332(10) Uani 1 1 d . . . . .
H1 H 0.8072 0.2581 0.9538 0.040 Uiso 1 1 calc R . . . .
C17 C 0.4051(5) 0.1964(4) 0.3723(4) 0.0365(11) Uani 1 1 d . . . . .
H17 H 0.4518 0.2357 0.3184 0.044 Uiso 1 1 calc R . . . .
C6 C 1.1600(4) 0.2680(4) 0.7377(4) 0.0368(11) Uani 1 1 d . . . . .
H6A H 1.2589 0.3067 0.7375 0.044 Uiso 1 1 calc R . . . .
H6B H 1.1663 0.1874 0.7332 0.044 Uiso 1 1 calc R . . . .
C18 C 0.2560(5) 0.1578(4) 0.3570(4) 0.0410(12) Uani 1 1 d . . . . .
H18 H 0.2003 0.1726 0.2913 0.049 Uiso 1 1 calc R . . . .
C20 C 0.2621(4) 0.0742(4) 0.5372(4) 0.0361(11) Uani 1 1 d . . . . .
H20 H 0.2158 0.0337 0.5906 0.043 Uiso 1 1 calc R . . . .
C26 C 0.8117(5) -0.0752(4) 0.9376(4) 0.0411(12) Uani 1 1 d . . . . .
H26 H 0.8865 -0.1115 0.9743 0.049 Uiso 1 1 calc R . . . .
C12 C 1.0007(5) 0.3977(4) 0.3693(4) 0.0407(12) Uani 1 1 d . . . . .
H12 H 0.9180 0.3960 0.3170 0.049 Uiso 1 1 calc R . . . .
C9 C 1.2550(5) 0.4006(4) 0.5285(4) 0.0411(12) Uani 1 1 d . . . . .
H9 H 1.3381 0.4008 0.5801 0.049 Uiso 1 1 calc R . . . .
C14 C 0.7309(5) 0.2686(4) 0.4569(4) 0.0387(11) Uani 1 1 d . . . . .
H14A H 0.6909 0.3385 0.4386 0.046 Uiso 1 1 calc R . . . .
H14B H 0.7407 0.2288 0.3879 0.046 Uiso 1 1 calc R . . . .
C2 C 0.9907(5) 0.3396(4) 1.0355(4) 0.0428(12) Uani 1 1 d . . . . .
H2 H 0.9509 0.3517 1.1014 0.051 Uiso 1 1 calc R . . . .
C19 C 0.1865(5) 0.0972(4) 0.4370(4) 0.0439(13) Uani 1 1 d . . . . .
H19 H 0.0863 0.0715 0.4225 0.053 Uiso 1 1 calc R . . . .
C25 C 0.6660(5) -0.1115(4) 0.9465(4) 0.0427(12) Uani 1 1 d . . . . .
H25 H 0.6406 -0.1701 0.9923 0.051 Uiso 1 1 calc R . . . .
C10 C 1.2623(5) 0.4495(4) 0.4279(4) 0.0461(13) Uani 1 1 d . . . . .
H10 H 1.3529 0.4841 0.4112 0.055 Uiso 1 1 calc R . . . .
C3 C 1.1354(5) 0.3790(4) 1.0258(4) 0.0454(13) Uani 1 1 d . . . . .
H3 H 1.1940 0.4201 1.0840 0.054 Uiso 1 1 calc R . . . .
C11 C 1.1380(6) 0.4489(4) 0.3496(4) 0.0475(13) Uani 1 1 d . . . . .
H11 H 1.1478 0.4837 0.2828 0.057 Uiso 1 1 calc R . . . .
O1 O 0.6276(7) 0.4187(5) 0.2366(4) 0.120(2) Uani 1 1 d . . . . .
H1A H 0.5576 0.4546 0.2433 0.180 Uiso 1 1 calc GR . . . .
C28 C 0.6070(8) 0.3634(5) 0.1360(6) 0.0785(19) Uani 1 1 d . . . . .
H28A H 0.6470 0.4118 0.0821 0.118 Uiso 1 1 calc GR . . . .
H28B H 0.5031 0.3428 0.1146 0.118 Uiso 1 1 calc GR . . . .
H28C H 0.6563 0.2966 0.1402 0.118 Uiso 1 1 calc GR . . . .

loop_
_atom_site_aniso_label
_atom_site_aniso_U_11
_atom_site_aniso_U_22
_atom_site_aniso_U_33
_atom_site_aniso_U_23
_atom_site_aniso_U_13
_atom_site_aniso_U_12
Br1 0.0429(3) 0.0449(3) 0.0620(4) 0.0015(3) 0.0054(2) -0.0004(2)
Br2 0.0309(2) 0.0638(4) 0.0517(3) 0.0009(3) 0.0052(2) -0.0026(2)
Ni1 0.0217(3) 0.0331(3) 0.0248(3) 0.0007(2) -0.0019(2) -0.0021(2)
N6 0.0254(17) 0.029(2) 0.0274(19) -0.0011(16) -0.0037(15) 0.0035(15)
N5 0.0231(17) 0.032(2) 0.0260(19) 0.0019(16) -0.0048(14) 0.0017(15)
N4 0.0276(17) 0.029(2) 0.0240(19) 0.0004(16) -0.0026(15) 0.0028(15)
N1 0.0255(17) 0.030(2) 0.0277(19) 0.0007(16) -0.0006(15) 0.0006(15)
N3 0.0306(18) 0.033(2) 0.0241(19) -0.0007(16) 0.0011(15) 0.0002(16)
N2 0.0262(18) 0.039(2) 0.028(2) 0.0017(17) 0.0051(15) 0.0009(16)
C15 0.025(2) 0.025(2) 0.028(2) -0.0036(19) 0.0024(18) 0.0040(18)
C23 0.027(2) 0.026(2) 0.025(2) -0.0051(19) 0.0012(17) 0.0027(18)
C21 0.029(2) 0.027(2) 0.029(2) -0.0025(19) -0.0056(19) 0.0051(19)
C16 0.029(2) 0.026(2) 0.027(2) -0.0079(19) -0.0056(18) 0.0049(18)
C5 0.026(2) 0.028(2) 0.032(2) 0.008(2) -0.0002(18) 0.0004(18)
C7 0.028(2) 0.031(3) 0.032(2) -0.005(2) 0.0030(19) 0.0046(19)
C22 0.025(2) 0.034(3) 0.032(2) 0.004(2) 0.0002(18) 0.0004(19)
C27 0.028(2) 0.034(3) 0.036(3) 0.000(2) -0.0083(19) 0.007(2)
C13 0.037(2) 0.033(3) 0.026(2) -0.004(2) 0.0079(19) 0.002(2)
C4 0.029(2) 0.039(3) 0.039(3) 0.004(2) -0.003(2) -0.008(2)
C8 0.033(2) 0.032(3) 0.033(3) -0.003(2) 0.010(2) 0.001(2)
C24 0.030(2) 0.038(3) 0.035(3) 0.004(2) -0.001(2) -0.001(2)
C1 0.027(2) 0.039(3) 0.033(2) 0.000(2) 0.0012(19) 0.003(2)
C17 0.044(3) 0.037(3) 0.026(2) -0.003(2) -0.006(2) 0.007(2)
C6 0.025(2) 0.049(3) 0.037(3) 0.001(2) 0.0015(19) 0.005(2)
C18 0.045(3) 0.043(3) 0.032(3) -0.007(2) -0.015(2) 0.009(2)
C20 0.027(2) 0.037(3) 0.042(3) -0.003(2) -0.006(2) 0.003(2)
C26 0.042(3) 0.036(3) 0.042(3) 0.007(2) -0.015(2) 0.008(2)
C12 0.051(3) 0.042(3) 0.029(3) -0.003(2) 0.006(2) 0.004(2)
C9 0.037(2) 0.042(3) 0.044(3) -0.009(2) 0.012(2) -0.003(2)
C14 0.035(2) 0.049(3) 0.028(2) 0.005(2) -0.003(2) -0.005(2)
C2 0.045(3) 0.052(3) 0.031(3) -0.007(2) 0.002(2) 0.005(2)
C19 0.031(2) 0.049(3) 0.047(3) -0.009(3) -0.017(2) 0.006(2)
C25 0.050(3) 0.038(3) 0.037(3) 0.011(2) -0.005(2) -0.001(2)
C10 0.049(3) 0.041(3) 0.049(3) -0.006(3) 0.025(3) -0.009(2)
C3 0.048(3) 0.044(3) 0.037(3) -0.010(2) -0.010(2) -0.009(2)
C11 0.064(3) 0.042(3) 0.037(3) 0.001(2) 0.019(3) -0.003(3)
O1 0.168(6) 0.118(5) 0.078(4) 0.007(3) -0.015(4) 0.064(4)
C28 0.101(5) 0.053(4) 0.079(5) -0.004(4) 0.007(4) 0.005(4)

loop_
_atom_type_symbol
_atom_type_description
_atom_type_scat_dispersion_real
_atom_type_scat_dispersion_imag
_atom_type_scat_source
C C 0.0033 0.0016 'International Tables Vol C Tables 4.2.6.8 and 6.1.1.4'
H H 0.0000 0.0000 'International Tables Vol C Tables 4.2.6.8 and 6.1.1.4'
Br Br -0.2901 2.4595 'International Tables Vol C Tables 4.2.6.8 and 6.1.1.4'
N N 0.0061 0.0033 'International Tables Vol C Tables 4.2.6.8 and 6.1.1.4'
Ni Ni 0.3393 1.1124 'International Tables Vol C Tables 4.2.6.8 and 6.1.1.4'
O O 0.0106 0.0060 'International Tables Vol C Tables 4.2.6.8 and 6.1.1.4'

loop_
_geom_angle_atom_site_label_1
_geom_angle_atom_site_label_2
_geom_angle_atom_site_label_3
_geom_angle
_geom_angle_site_symmetry_1
_geom_angle_site_symmetry_3
_geom_angle_publ_flag
N6 Ni1 N1 92.34(14) . . ?
C15 Ni1 N6 92.36(16) . . ?
C15 Ni1 N1 163.70(16) . . ?
C15 Ni1 C7 88.97(18) . . ?
C7 Ni1 N6 158.95(17) . . ?
C7 Ni1 N1 92.22(16) . . ?
C23 N6 Ni1 126.0(3) . . ?
C27 N6 Ni1 115.9(3) . . ?
C27 N6 C23 117.8(4) . . ?
C15 N5 C21 110.5(3) . . ?
C15 N5 C22 124.7(3) . . ?
C21 N5 C22 122.1(3) . . ?
C15 N4 C16 110.5(3) . . ?
C15 N4 C14 128.5(3) . . ?
C16 N4 C14 120.7(3) . . ?
C5 N1 Ni1 125.1(3) . . ?
C1 N1 Ni1 116.8(3) . . ?
C1 N1 C5 117.6(4) . . ?
C7 N3 C13 111.1(3) . . ?
C7 N3 C14 127.5(4) . . ?
C13 N3 C14 121.3(3) . . ?
C7 N2 C8 111.3(3) . . ?
C7 N2 C6 122.9(4) . . ?
C8 N2 C6 125.3(3) . . ?
N5 C15 Ni1 122.9(3) . . ?
N4 C15 Ni1 130.4(3) . . ?
N4 C15 N5 106.1(3) . . ?
N6 C23 C22 118.5(4) . . ?
N6 C23 C24 121.9(4) . . ?
C24 C23 C22 119.7(4) . . ?
C16 C21 N5 106.3(3) . . ?
C16 C21 C20 121.8(4) . . ?
C20 C21 N5 131.8(4) . . ?
C21 C16 N4 106.5(3) . . ?
C21 C16 C17 122.2(4) . . ?
C17 C16 N4 131.3(4) . . ?
N1 C5 C4 121.9(4) . . ?
N1 C5 C6 116.6(4) . . ?
C4 C5 C6 121.5(4) . . ?
N3 C7 Ni1 131.7(3) . . ?
N3 C7 N2 105.5(4) . . ?
N2 C7 Ni1 122.8(3) . . ?
N5 C22 C23 113.0(3) . . ?
N5 C22 H22A 109.0 . . ?
N5 C22 H22B 109.0 . . ?
C23 C22 H22A 109.0 . . ?
C23 C22 H22B 109.0 . . ?
H22A C22 H22B 107.8 . . ?
N6 C27 H27 118.6 . . ?
N6 C27 C26 122.8(4) . . ?
C26 C27 H27 118.6 . . ?
C8 C13 N3 106.3(4) . . ?
C12 C13 N3 131.5(4) . . ?
C12 C13 C8 122.2(4) . . ?
C5 C4 H4 120.2 . . ?
C3 C4 C5 119.6(4) . . ?
C3 C4 H4 120.2 . . ?
N2 C8 C9 132.4(4) . . ?
C13 C8 N2 105.9(4) . . ?
C13 C8 C9 121.7(4) . . ?
C23 C24 H24 120.3 . . ?
C25 C24 C23 119.3(4) . . ?
C25 C24 H24 120.3 . . ?
N1 C1 H1 118.6 . . ?
N1 C1 C2 122.8(4) . . ?
C2 C1 H1 118.6 . . ?
C16 C17 H17 122.0 . . ?
C18 C17 C16 115.9(4) . . ?
C18 C17 H17 122.0 . . ?
N2 C6 C5 112.0(3) . . ?
N2 C6 H6A 109.2 . . ?
N2 C6 H6B 109.2 . . ?
C5 C6 H6A 109.2 . . ?
C5 C6 H6B 109.2 . . ?
H6A C6 H6B 107.9 . . ?
C17 C18 H18 119.0 . . ?
C17 C18 C19 122.0(4) . . ?
C19 C18 H18 119.0 . . ?
C21 C20 H20 121.9 . . ?
C19 C20 C21 116.1(4) . . ?
C19 C20 H20 121.9 . . ?
C27 C26 H26 120.4 . . ?
C27 C26 C25 119.2(4) . . ?
C25 C26 H26 120.4 . . ?
C13 C12 H12 121.9 . . ?
C11 C12 C13 116.2(5) . . ?
C11 C12 H12 121.9 . . ?
C8 C9 H9 121.9 . . ?
C10 C9 C8 116.3(5) . . ?
C10 C9 H9 121.9 . . ?
N4 C14 N3 112.3(3) . . ?
N4 C14 H14A 109.1 . . ?
N4 C14 H14B 109.1 . . ?
N3 C14 H14A 109.1 . . ?
N3 C14 H14B 109.1 . . ?
H14A C14 H14B 107.9 . . ?
C1 C2 H2 120.3 . . ?
C1 C2 C3 119.3(4) . . ?
C3 C2 H2 120.3 . . ?
C18 C19 H19 119.0 . . ?
C20 C19 C18 121.9(4) . . ?
C20 C19 H19 119.0 . . ?
C24 C25 H25 120.6 . . ?
C26 C25 C24 118.8(4) . . ?
C26 C25 H25 120.6 . . ?
C9 C10 H10 119.0 . . ?
C9 C10 C11 122.1(4) . . ?
C11 C10 H10 119.0 . . ?
C4 C3 C2 118.7(4) . . ?
C4 C3 H3 120.6 . . ?
C2 C3 H3 120.6 . . ?
C12 C11 C10 121.6(5) . . ?
C12 C11 H11 119.2 . . ?
C10 C11 H11 119.2 . . ?
C28 O1 H1A 109.5 . . ?
O1 C28 H28A 109.5 . . ?
O1 C28 H28B 109.5 . . ?
O1 C28 H28C 109.5 . . ?
H28A C28 H28B 109.5 . . ?
H28A C28 H28C 109.5 . . ?
H28B C28 H28C 109.5 . . ?

loop_
_geom_bond_atom_site_label_1
_geom_bond_atom_site_label_2
_geom_bond_distance
_geom_bond_site_symmetry_2
_geom_bond_publ_flag
Ni1 N6 1.952(3) . ?
Ni1 N1 1.970(3) . ?
Ni1 C15 1.851(4) . ?
Ni1 C7 1.851(4) . ?
N6 C23 1.348(5) . ?
N6 C27 1.346(5) . ?
N5 C15 1.357(5) . ?
N5 C21 1.399(5) . ?
N5 C22 1.455(5) . ?
N4 C15 1.354(5) . ?
N4 C16 1.400(5) . ?
N4 C14 1.442(5) . ?
N1 C5 1.356(5) . ?
N1 C1 1.341(5) . ?
N3 C7 1.347(5) . ?
N3 C13 1.395(5) . ?
N3 C14 1.442(5) . ?
N2 C7 1.360(5) . ?
N2 C8 1.388(5) . ?
N2 C6 1.459(5) . ?
C23 C22 1.488(5) . ?
C23 C24 1.380(6) . ?
C21 C16 1.376(6) . ?
C21 C20 1.398(5) . ?
C16 C17 1.397(6) . ?
C5 C4 1.375(6) . ?
C5 C6 1.486(6) . ?
C22 H22A 0.9700 . ?
C22 H22B 0.9700 . ?
C27 H27 0.9300 . ?
C27 C26 1.369(6) . ?
C13 C8 1.385(6) . ?
C13 C12 1.384(6) . ?
C4 H4 0.9300 . ?
C4 C3 1.370(6) . ?
C8 C9 1.390(6) . ?
C24 H24 0.9300 . ?
C24 C25 1.379(6) . ?
C1 H1 0.9300 . ?
C1 C2 1.370(6) . ?
C17 H17 0.9300 . ?
C17 C18 1.382(6) . ?
C6 H6A 0.9700 . ?
C6 H6B 0.9700 . ?
C18 H18 0.9300 . ?
C18 C19 1.394(7) . ?
C20 H20 0.9300 . ?
C20 C19 1.381(6) . ?
C26 H26 0.9300 . ?
C26 C25 1.373(6) . ?
C12 H12 0.9300 . ?
C12 C11 1.383(6) . ?
C9 H9 0.9300 . ?
C9 C10 1.373(7) . ?
C14 H14A 0.9700 . ?
C14 H14B 0.9700 . ?
C2 H2 0.9300 . ?
C2 C3 1.375(6) . ?
C19 H19 0.9300 . ?
C25 H25 0.9300 . ?
C10 H10 0.9300 . ?
C10 C11 1.398(7) . ?
C3 H3 0.9300 . ?
C11 H11 0.9300 . ?
O1 H1A 0.8200 . ?
O1 C28 1.356(7) . ?
C28 H28A 0.9600 . ?
C28 H28B 0.9600 . ?
C28 H28C 0.9600 . ?
